data_4325791
loop_
_publ_author_name
'Xiao-Ping Zhou'
'Zhengtao Xu'
'Matthias Zeller'
'Allen D. Hunter'
'Stephen Sin-Yin Chui'
'Chi-Ming Che'

_publ_section_title
;
 Semirigid Aromatic Sulfone-Carboxylate Molecule for Dynamic Coordination
 Networks: Multiple Substitutions of the Ancillary Ligands
;
_journal_name_full 'Inorganic Chemistry'
_journal_page_first 7142
_journal_page_last 7149
_journal_paper_doi 10.1021/ic2007292
_journal_volume 50
_journal_year 2011
_chemical_formula_sum 'C72 H64 Co3 N4 O30 S6'
_chemical_formula_weight 1834.48
_chemical_name_systematic
; 
 ? 
;
_space_group_IT_number 2
_symmetry_cell_setting triclinic
_symmetry_space_group_name_Hall '-P 1'
_symmetry_space_group_name_H-M 'P -1'
_atom_sites_solution_hydrogens geom
_atom_sites_solution_primary direct
_atom_sites_solution_secondary difmap
_audit_creation_method SHELXL-97
_cell_angle_alpha 108.362(6)
_cell_angle_beta 98.320(7)
_cell_angle_gamma 93.059(7)
_cell_formula_units_Z 1
_cell_length_a 9.462(4)
_cell_length_b 13.147(5)
_cell_length_c 18.767(7)
_cell_measurement_reflns_used 2701
_cell_measurement_temperature 100(2)
_cell_measurement_theta_max 30.482
_cell_measurement_theta_min 2.1895
_cell_volume 2180.2(15)
_computing_cell_refinement 'Apex2 v2008.2-4 '
_computing_data_collection 'Apex2 v2008.2-4 (Bruker, 2008)'
_computing_data_reduction 'Apex2 v2008.2-4 '
_computing_molecular_graphics 'SHELXTL 6.14'
_computing_publication_material 'SHELXTL 6.14'
_computing_structure_refinement 'SHELXTL 6.14'
_computing_structure_solution 'SHELXTL 6.14 (Bruker, 2000-2003; Sheldrick, 2008)'
_diffrn_ambient_temperature 100(2)
_diffrn_measured_fraction_theta_full 0.982
_diffrn_measured_fraction_theta_max 0.982
_diffrn_measurement_device_type 'Bruker AXS SMART APEX CCD diffractometer'
_diffrn_measurement_method '\w scans'
_diffrn_radiation_monochromator graphite
_diffrn_radiation_source 'fine-focus sealed tube'
_diffrn_radiation_type MoK\a
_diffrn_radiation_wavelength 0.71073
_diffrn_reflns_av_R_equivalents 0.0719
_diffrn_reflns_av_sigmaI/netI 0.2115
_diffrn_reflns_limit_h_max 12
_diffrn_reflns_limit_h_min -12
_diffrn_reflns_limit_k_max 17
_diffrn_reflns_limit_k_min -17
_diffrn_reflns_limit_l_max 25
_diffrn_reflns_limit_l_min -25
_diffrn_reflns_number 21629
_diffrn_reflns_theta_full 28.28
_diffrn_reflns_theta_max 28.28
_diffrn_reflns_theta_min 1.16
_diffrn_standards_number 0
_exptl_absorpt_coefficient_mu 0.786
_exptl_absorpt_correction_T_max 0.924
_exptl_absorpt_correction_T_min 0.673
_exptl_absorpt_correction_type multi-scan
_exptl_absorpt_process_details 'Apex2 v2008.2-4 (Bruker, 2008)'
_exptl_crystal_colour red
_exptl_crystal_density_diffrn 1.397
_exptl_crystal_description plate
_exptl_crystal_F_000 941
_exptl_crystal_size_max 0.4
_exptl_crystal_size_mid 0.2
_exptl_crystal_size_min 0.1
_platon_squeeze_details
;
;
_refine_diff_density_max 1.458
_refine_diff_density_min -0.555
_refine_diff_density_rms 0.141
_refine_ls_extinction_method none
_refine_ls_goodness_of_fit_ref 0.880
_refine_ls_hydrogen_treatment constr
_refine_ls_matrix_type full
_refine_ls_number_parameters 622
_refine_ls_number_reflns 10623
_refine_ls_number_restraints 560
_refine_ls_restrained_S_all 0.880
_refine_ls_R_factor_all 0.2191
_refine_ls_R_factor_gt 0.1017
_refine_ls_shift/su_max 0.001
_refine_ls_shift/su_mean 0.000
_refine_ls_structure_factor_coef Fsqd
_refine_ls_weighting_details 'calc w=1/[\s^2^(Fo^2^)+(0.1508P)^2^+0.0000P] where P=(Fo^2^+2Fc^2^)/3'
_refine_ls_weighting_scheme calc
_refine_ls_wR_factor_gt 0.2590
_refine_ls_wR_factor_ref 0.2953
_reflns_number_gt 3568
_reflns_number_total 10623
_reflns_threshold_expression I>2\s(I)
_cod_data_source_file ic2007292_si_002_7.cif
_cod_data_source_block CoTCPSB-DMA2
_cod_database_code 4325791

loop_
_symmetry_equiv_pos_as_xyz
'x, y, z'
'-x, -y, -z'

loop_
_atom_site_label
_atom_site_type_symbol
_atom_site_fract_x
_atom_site_fract_y
_atom_site_fract_z
_atom_site_U_iso_or_equiv
_atom_site_adp_type
_atom_site_occupancy
_atom_site_symmetry_multiplicity
_atom_site_calc_flag
_atom_site_refinement_flags
_atom_site_disorder_assembly
_atom_site_disorder_group
O1 O 0.5651(11) 1.4328(9) 0.8830(6) 0.036(2) Uani 0.50 1 d PDU A -1
O2 O 0.6856(11) 1.2925(10) 0.8817(6) 0.046(3) Uani 0.50 1 d PDU A -1
C1 C 0.6040(13) 1.3422(10) 0.8503(6) 0.034(3) Uani 0.50 1 d PDU A -1
C2 C 0.5465(12) 1.2888(11) 0.7653(5) 0.027(3) Uani 0.50 1 d PGDU A -1
C3 C 0.5797(17) 1.1880(12) 0.7235(8) 0.032(3) Uani 0.50 1 d PGU A -1
H3 H 0.6457 1.1512 0.7468 0.038 Uiso 0.50 1 calc PR A -1
C4 C 0.516(2) 1.1411(11) 0.6475(8) 0.0283(19) Uani 0.50 1 d PGDU A -1
H4 H 0.5391 1.0722 0.6189 0.034 Uiso 0.50 1 calc PR A -1
C5 C 0.4198(15) 1.1949(12) 0.6134(6) 0.027(2) Uani 0.50 1 d PGDU A -1
C6 C 0.3866(10) 1.2957(11) 0.6552(6) 0.027(3) Uani 0.50 1 d PGDU A -1
H6 H 0.3206 1.3325 0.6319 0.032 Uiso 0.50 1 calc PR A -1
C7 C 0.4499(10) 1.3427(9) 0.7312(6) 0.030(3) Uani 0.50 1 d PGU A -1
H7 H 0.4272 1.4115 0.7598 0.036 Uiso 0.50 1 calc PR A -1
S1 S 0.3256(17) 1.1221(13) 0.5223(8) 0.0286(16) Uani 0.50 1 d PDU A -1
C8 C 0.215(4) 1.0250(16) 0.545(2) 0.0259(19) Uani 0.50 1 d PGDU A -1
C9 C 0.245(4) 0.9206(19) 0.509(2) 0.027(2) Uani 0.50 1 d PGU A -1
H9 H 0.3082 0.9077 0.4729 0.033 Uiso 0.50 1 calc PR A -1
C10 C 0.184(3) 0.8352(13) 0.5270(17) 0.025(3) Uani 0.50 1 d PGDU A -1
C11 C 0.092(3) 0.8541(13) 0.5802(15) 0.028(3) Uani 0.50 1 d PGU A -1
H11 H 0.0503 0.7957 0.5923 0.034 Uiso 0.50 1 calc PR A -1
C12 C 0.062(3) 0.9585(15) 0.6157(14) 0.025(3) Uani 0.50 1 d PGDU A -1
C13 C 0.123(4) 1.0439(11) 0.5980(18) 0.032(3) Uani 0.50 1 d PGU A -1
H13 H 0.1023 1.1153 0.6222 0.038 Uiso 0.50 1 calc PR A -1
O3 O 0.2350(15) 1.1948(17) 0.4993(11) 0.022(3) Uani 0.50 1 d PDU A -1
O4 O 0.432(2) 1.080(3) 0.4773(17) 0.027(3) Uani 0.50 1 d PDU A -1
C14 C 0.0809(14) 1.0814(10) 0.7695(7) 0.045(2) Uani 0.50 1 d PGDU A -1
C15 C 0.166(2) 1.0275(7) 0.8094(9) 0.052(4) Uani 0.50 1 d PGDU A -1
H15 H 0.1525 0.9511 0.7947 0.062 Uiso 0.50 1 calc PR A -1
C16 C 0.2711(17) 1.0854(10) 0.8709(9) 0.051(3) Uani 0.50 1 d PGU A -1
H16 H 0.3293 1.0486 0.8981 0.061 Uiso 0.50 1 calc PR A -1
C17 C 0.2910(10) 1.1972(10) 0.8924(6) 0.033(3) Uani 0.50 1 d PGDU A -1
C18 C 0.2058(11) 1.2511(7) 0.8525(6) 0.044(3) Uani 0.50 1 d PGU A -1
H18 H 0.2193 1.3274 0.8673 0.053 Uiso 0.50 1 calc PR A -1
C19 C 0.1007(11) 1.1932(11) 0.7911(6) 0.051(4) Uani 0.50 1 d PGDU A -1
H19 H 0.0425 1.2300 0.7638 0.061 Uiso 0.50 1 calc PR A -1
C20 C 0.3980(13) 1.2690(10) 0.9616(7) 0.036(3) Uani 0.50 1 d PDU A -1
O7 O 0.4779(11) 1.2207(10) 0.9964(7) 0.040(3) Uani 0.50 1 d PDU A -1
O8 O 0.3921(11) 1.3686(8) 0.9785(6) 0.036(2) Uani 0.50 1 d PDU A -1
S2 S 0.2340(8) 0.7013(10) 0.4958(6) 0.0306(15) Uani 0.50 1 d PDU A -1
O9 O 0.3751(18) 0.707(3) 0.4792(18) 0.039(3) Uani 0.50 1 d PDU A -1
O10 O 0.1907(19) 0.646(2) 0.5443(13) 0.036(3) Uani 0.50 1 d PDU A -1
S3 S -0.0408(14) 0.9968(10) 0.6891(7) 0.043(2) Uani 0.50 1 d PDU A -1
O5 O -0.149(3) 1.0590(18) 0.6677(17) 0.053(4) Uani 0.50 1 d PDU A -1
O6 O -0.089(2) 0.8970(14) 0.6966(17) 0.057(4) Uani 0.50 1 d PDU A -1
C21 C 0.1265(11) 0.6436(14) 0.4068(5) 0.024(3) Uani 0.50 1 d PGDU A -1
C22 C 0.1747(10) 0.6542(12) 0.3427(7) 0.038(3) Uani 0.50 1 d PGU A -1
H22 H 0.2605 0.6991 0.3483 0.045 Uiso 0.50 1 calc PR A -1
C23 C 0.0974(11) 0.5993(12) 0.2705(6) 0.038(3) Uani 0.50 1 d PGU A -1
H23 H 0.1304 0.6066 0.2267 0.045 Uiso 0.50 1 calc PR A -1
C24 C -0.0281(9) 0.5338(11) 0.2624(5) 0.025(3) Uani 0.50 1 d PGU A -1
C25 C -0.0763(9) 0.5231(11) 0.3265(6) 0.028(3) Uani 0.50 1 d PGU A -1
H25 H -0.1621 0.4783 0.3210 0.033 Uiso 0.50 1 calc PR A -1
C26 C 0.0010(11) 0.5780(14) 0.3987(5) 0.027(3) Uani 0.50 1 d PGU A -1
H26 H -0.0320 0.5707 0.4425 0.033 Uiso 0.50 1 calc PR A -1
C27 C -0.1170(16) 0.4708(16) 0.1830(11) 0.033(3) Uani 0.50 1 d PU A -1
O11 O -0.0823(12) 0.5012(11) 0.1298(7) 0.040(2) Uani 0.50 1 d PU A -1
O12 O -0.2050(11) 0.3961(11) 0.1805(7) 0.039(2) Uani 0.50 1 d PU A -1
O1B O 0.5077(11) -0.4317(9) 0.1060(7) 0.036(2) Uani 0.50 1 d PD A -1
O2B O 0.3915(11) -0.2875(10) 0.1050(6) 0.046(3) Uani 0.50 1 d PD A -1
C1B C 0.4622(13) -0.3427(10) 0.1373(6) 0.034(3) Uani 0.50 1 d PD A -1
C2B C 0.5002(12) -0.3007(12) 0.2242(5) 0.027(3) Uani 0.50 1 d PGD A -1
C3B C 0.4362(16) -0.2133(13) 0.2653(8) 0.032(3) Uani 0.50 1 d PG A -1
H3B H 0.3581 -0.1877 0.2404 0.038 Uiso 0.50 1 calc PR A -1
C4B C 0.4866(18) -0.1633(12) 0.3426(8) 0.0283(19) Uani 0.50 1 d PGD A -1
H4B H 0.4429 -0.1035 0.3707 0.034 Uiso 0.50 1 calc PR A -1
C5B C 0.6010(15) -0.2007(12) 0.3789(5) 0.027(2) Uani 0.50 1 d PGD A -1
C6B C 0.6650(10) -0.2882(11) 0.3379(6) 0.027(3) Uani 0.50 1 d PGD A -1
H6B H 0.7431 -0.3137 0.3627 0.032 Uiso 0.50 1 calc PR A -1
C7B C 0.6146(9) -0.3381(9) 0.2605(6) 0.030(3) Uani 0.50 1 d PG A -1
H7B H 0.6583 -0.3979 0.2324 0.036 Uiso 0.50 1 calc PR A -1
S1B S 0.6918(17) -0.1334(13) 0.4721(8) 0.0286(16) Uani 0.50 1 d PD A -1
C8B C 0.776(4) -0.0178(17) 0.460(2) 0.0259(19) Uani 0.50 1 d PGD A -1
C9B C 0.758(4) 0.0912(19) 0.487(2) 0.027(2) Uani 0.50 1 d PG A -1
H9B H 0.6929 0.1158 0.5207 0.033 Uiso 0.50 1 calc PR A -1
C10B C 0.836(3) 0.1642(12) 0.4635(17) 0.025(3) Uani 0.50 1 d PGD A -1
C11B C 0.932(2) 0.1282(13) 0.4137(15) 0.028(3) Uani 0.50 1 d PG A -1
H11B H 0.9850 0.1782 0.3978 0.034 Uiso 0.50 1 calc PR A -1
C12B C 0.950(3) 0.0192(15) 0.3870(15) 0.025(3) Uani 0.50 1 d PGD A -1
C13B C 0.872(4) -0.0538(11) 0.4101(19) 0.032(3) Uani 0.50 1 d PG A -1
H13B H 0.8844 -0.1283 0.3919 0.038 Uiso 0.50 1 calc PR A -1
O3B O 0.8002(15) -0.1958(17) 0.4914(11) 0.022(3) Uani 0.50 1 d PD A -1
O4B O 0.602(2) -0.087(3) 0.5254(17) 0.027(3) Uani 0.50 1 d PD A -1
C14B C 0.9425(15) -0.0806(10) 0.2360(6) 0.045(2) Uani 0.50 1 d PGD A -1
C15B C 0.8240(19) -0.0397(8) 0.2062(9) 0.052(4) Uani 0.50 1 d PGD A -1
H15B H 0.8025 0.0309 0.2321 0.062 Uiso 0.50 1 calc PR A -1
C16B C 0.7370(15) -0.1019(11) 0.1385(8) 0.051(3) Uani 0.50 1 d PG A -1
H16B H 0.6560 -0.0739 0.1181 0.061 Uiso 0.50 1 calc PR A -1
C17B C 0.7685(11) -0.2051(10) 0.1006(5) 0.033(3) Uani 0.50 1 d PGD A -1
C18B C 0.8870(11) -0.2461(7) 0.1304(6) 0.044(3) Uani 0.50 1 d PG A -1
H18B H 0.9085 -0.3166 0.1045 0.053 Uiso 0.50 1 calc PR A -1
C19B C 0.9740(10) -0.1838(11) 0.1981(6) 0.051(4) Uani 0.50 1 d PGD A -1
H19B H 1.0550 -0.2118 0.2184 0.061 Uiso 0.50 1 calc PR A -1
C20B C 0.6737(13) -0.2721(10) 0.0267(7) 0.036(3) Uani 0.50 1 d PD A -1
O7B O 0.5947(11) -0.2228(10) -0.0076(7) 0.040(3) Uani 0.50 1 d PD A -1
O8B O 0.6828(11) -0.3709(8) 0.0089(6) 0.036(2) Uani 0.50 1 d PD A -1
S2B S 0.8066(8) 0.3014(10) 0.5019(6) 0.0306(15) Uani 0.50 1 d PD A -1
O9B O 0.6604(18) 0.296(3) 0.5104(18) 0.039(3) Uani 0.50 1 d PD A -1
O10B O 0.8531(19) 0.348(2) 0.4491(13) 0.036(3) Uani 0.50 1 d PD A -1
S3B S 1.0627(14) -0.0154(10) 0.3198(7) 0.043(2) Uani 0.50 1 d PD A -1
O5B O 1.153(3) -0.0895(17) 0.3402(17) 0.053(4) Uani 0.50 1 d PD A -1
O6B O 1.118(2) 0.0741(15) 0.3028(17) 0.057(4) Uani 0.50 1 d PD A -1
C21B C 0.9213(11) 0.3633(14) 0.5891(5) 0.024(3) Uani 0.50 1 d PGD A -1
C22B C 0.8803(10) 0.3533(12) 0.6550(7) 0.038(3) Uani 0.50 1 d PG A -1
H22B H 0.7949 0.3095 0.6518 0.045 Uiso 0.50 1 calc PR A -1
C23B C 0.9643(11) 0.4073(12) 0.7255(6) 0.038(3) Uani 0.50 1 d PG A -1
H23B H 0.9363 0.4005 0.7705 0.045 Uiso 0.50 1 calc PR A -1
C24B C 1.0893(9) 0.4713(11) 0.7302(5) 0.025(3) Uani 0.50 1 d PG A -1
C25B C 1.1303(9) 0.4813(11) 0.6643(6) 0.028(3) Uani 0.50 1 d PG A -1
H25B H 1.2158 0.5250 0.6675 0.033 Uiso 0.50 1 calc PR A -1
C26B C 1.0463(11) 0.4273(14) 0.5938(5) 0.027(3) Uani 0.50 1 d PG A -1
H26B H 1.0744 0.4341 0.5487 0.033 Uiso 0.50 1 calc PR A -1
C27B C 1.1821(17) 0.5284(16) 0.8063(10) 0.033(3) Uani 0.50 1 d P A -1
O11B O 1.1558(12) 0.5048(11) 0.8625(7) 0.040(2) Uani 0.50 1 d P A -1
O12B O 1.2797(11) 0.6006(10) 0.8076(7) 0.039(2) Uani 0.50 1 d P A -1
Co1 Co 0.6393(3) 1.2992(2) 1.09003(14) 0.0449(8) Uani 0.50 1 d PD A -1
O13 O 0.6987(11) 1.4072(9) 1.0274(6) 0.038(2) Uani 0.50 1 d PD A -1
H13C H 0.7739 1.4486 1.0305 0.057 Uiso 0.50 1 d PRD A -1
H13D H 0.6708 1.3785 0.9791 0.057 Uiso 0.50 1 d PRD A -1
O14 O 0.4925(14) 1.3916(13) 1.1464(8) 0.059(3) Uani 0.50 1 d PD A -1
H14A H 0.5248 1.4508 1.1800 0.089 Uiso 0.50 1 d PRD A -1
H14B H 0.4588 1.3503 1.1676 0.089 Uiso 0.50 1 d PRD A -1
Co1B Co 1.4379(3) 0.6981(2) 0.89704(14) 0.0354(7) Uani 0.50 1 d PD A -1
O13B O 1.3797(10) 0.5966(9) 0.9619(6) 0.038(2) Uani 0.50 1 d PD A -1
H13E H 1.3726 0.6481 1.0010 0.057 Uiso 0.50 1 d PRD A -1
H13F H 1.2974 0.5746 0.9363 0.057 Uiso 0.50 1 d PRD A -1
O14B O 1.5908(13) 0.6089(13) 0.8463(9) 0.059(3) Uani 0.50 1 d PD A -1
H14C H 1.5705 0.5468 0.8476 0.089 Uiso 0.50 1 d PRD A -1
H14D H 1.6153 0.6028 0.8040 0.089 Uiso 0.50 1 d PRD A -1
C28 C 0.7420(11) 1.0876(10) 1.0154(8) 0.082(7) Uani 0.50 1 d PGDU A -1
H28 H 0.6424 1.0657 1.0091 0.099 Uiso 0.50 1 calc PR A -1
C29 C 0.8375(15) 1.0108(7) 0.9955(9) 0.088(7) Uani 0.50 1 d PGDU A -1
H29 H 0.8031 0.9364 0.9756 0.105 Uiso 0.50 1 calc PR A -1
C30 C 0.9832(14) 1.0429(9) 1.0047(8) 0.056(4) Uani 0.50 1 d PGDU A -1
C31 C 1.0335(10) 1.1517(10) 1.0337(8) 0.096(7) Uani 0.50 1 d PGDU A -1
H31 H 1.1331 1.1736 1.0400 0.116 Uiso 0.50 1 calc PR A -1
C32 C 0.9380(13) 1.2285(7) 1.0536(7) 0.072(5) Uani 0.50 1 d PGDU A -1
H32 H 0.9723 1.3029 1.0735 0.086 Uiso 0.50 1 calc PR A -1
N1 N 0.7923(12) 1.1965(8) 1.0444(6) 0.045(3) Uani 0.50 1 d PGDU A -1
C28B C 1.3403(17) 0.9119(12) 0.9744(10) 0.062(5) Uani 0.50 1 d PDU A -1
H28B H 1.4408 0.9330 0.9851 0.074 Uiso 0.50 1 calc PR A -1
C29B C 1.2432(18) 0.9881(14) 0.9920(11) 0.070(5) Uani 0.50 1 d PDU A -1
H29B H 1.2803 1.0620 1.0110 0.084 Uiso 0.50 1 calc PR A -1
C30B C 1.0969(18) 0.9641(13) 0.9840(11) 0.056(4) Uani 0.50 1 d PDU A -1
C31B C 1.044(2) 0.8553(17) 0.9497(18) 0.140(11) Uani 0.50 1 d PDU A -1
H31B H 0.9441 0.8325 0.9413 0.169 Uiso 0.50 1 calc PR A -1
C32B C 1.142(2) 0.7832(18) 0.9289(16) 0.116(9) Uani 0.50 1 d PDU A -1
H32B H 1.1046 0.7101 0.9035 0.139 Uiso 0.50 1 calc PR A -1
N1B N 1.2874(13) 0.8058(9) 0.9411(7) 0.045(3) Uani 0.50 1 d PDU A -1
O15 O 0.5828(12) 1.1851(10) 1.1449(6) 0.052(3) Uani 0.50 1 d PDU A -1
C33 C 0.5790(19) 1.1879(17) 1.2118(8) 0.045(4) Uani 0.50 1 d PDU A -1
N2 N 0.491(3) 1.128(2) 1.2338(10) 0.068(4) Uani 0.50 1 d PDU A -1
C34 C 0.715(2) 1.2460(19) 1.2699(10) 0.067(5) Uani 0.50 1 d PDU A -1
H34A H 0.7753 1.2840 1.2462 0.101 Uiso 0.50 1 calc PR A -1
H34B H 0.7681 1.1930 1.2860 0.101 Uiso 0.50 1 calc PR A -1
H34C H 0.6862 1.2980 1.3144 0.101 Uiso 0.50 1 calc PR A -1
C35 C 0.375(3) 1.054(2) 1.1734(14) 0.095(6) Uani 0.50 1 d PDU A -1
H35A H 0.3700 1.0721 1.1265 0.143 Uiso 0.50 1 calc PR A -1
H35B H 0.2826 1.0609 1.1911 0.143 Uiso 0.50 1 calc PR A -1
H35C H 0.3981 0.9790 1.1633 0.143 Uiso 0.50 1 calc PR A -1
C36 C 0.497(4) 1.124(2) 1.3109(11) 0.074(5) Uani 0.50 1 d PDU A -1
H36A H 0.5977 1.1325 1.3354 0.111 Uiso 0.50 1 calc PR A -1
H36B H 0.4502 1.0550 1.3090 0.111 Uiso 0.50 1 calc PR A -1
H36C H 0.4477 1.1830 1.3403 0.111 Uiso 0.50 1 calc PR A -1
O15B O 1.4971(12) 0.8123(9) 0.8430(6) 0.052(3) Uani 0.50 1 d PD A -1
C33B C 1.477(2) 0.8227(17) 0.7792(9) 0.045(4) Uani 0.50 1 d PD A -1
N2B N 1.545(3) 0.897(2) 0.7593(10) 0.068(4) Uani 0.50 1 d PD A -1
C34B C 1.353(2) 0.7525(19) 0.7198(10) 0.067(5) Uani 0.50 1 d PD A -1
H34D H 1.3077 0.7016 0.7404 0.101 Uiso 0.50 1 calc PR A -1
H34E H 1.3892 0.7127 0.6738 0.101 Uiso 0.50 1 calc PR A -1
H34F H 1.2816 0.7984 0.7071 0.101 Uiso 0.50 1 calc PR A -1
C35B C 1.665(3) 0.971(2) 0.8156(14) 0.095(6) Uani 0.50 1 d PD A -1
H35D H 1.6372 0.9936 0.8663 0.143 Uiso 0.50 1 calc PR A -1
H35E H 1.6840 1.0345 0.8005 0.143 Uiso 0.50 1 calc PR A -1
H35F H 1.7512 0.9334 0.8170 0.143 Uiso 0.50 1 calc PR A -1
C36B C 1.518(4) 0.907(2) 0.6837(12) 0.074(5) Uani 0.50 1 d PD A -1
H36D H 1.4312 0.9429 0.6780 0.111 Uiso 0.50 1 calc PR A -1
H36E H 1.5058 0.8353 0.6452 0.111 Uiso 0.50 1 calc PR A -1
H36F H 1.6002 0.9500 0.6770 0.111 Uiso 0.50 1 calc PR A -1
Co2 Co 0.53844(19) 1.5001(2) 0.99424(16) 0.0316(7) Uani 0.50 1 d P A -1

loop_
_atom_site_aniso_label
_atom_site_aniso_U_11
_atom_site_aniso_U_22
_atom_site_aniso_U_33
_atom_site_aniso_U_23
_atom_site_aniso_U_13
_atom_site_aniso_U_12
O1 0.045(6) 0.030(3) 0.021(3) -0.005(2) -0.009(5) 0.013(5)
O2 0.051(6) 0.048(4) 0.026(4) 0.001(3) -0.016(5) 0.018(5)
C1 0.038(7) 0.030(4) 0.021(4) 0.000(3) -0.010(5) 0.000(5)
C2 0.027(7) 0.022(4) 0.022(4) -0.002(3) -0.010(4) 0.004(5)
C3 0.038(5) 0.028(7) 0.015(4) -0.008(5) -0.007(4) 0.012(4)
C4 0.036(4) 0.027(6) 0.017(4) -0.002(3) -0.001(3) 0.017(4)
C5 0.035(5) 0.024(3) 0.016(3) 0.000(3) -0.004(3) 0.014(3)
C6 0.019(5) 0.025(3) 0.030(3) 0.003(3) -0.005(3) 0.007(4)
C7 0.024(7) 0.026(4) 0.030(4) -0.002(3) -0.005(5) 0.006(5)
S1 0.032(3) 0.022(2) 0.0204(16) -0.0041(15) -0.0106(17) 0.011(2)
C8 0.028(4) 0.021(4) 0.016(4) -0.003(3) -0.014(3) 0.008(3)
C9 0.027(4) 0.024(5) 0.020(4) 0.000(4) -0.017(3) 0.002(4)
C10 0.023(6) 0.024(3) 0.018(6) -0.001(3) -0.010(4) -0.005(3)
C11 0.017(7) 0.031(5) 0.026(4) 0.002(4) -0.012(4) 0.004(5)
C12 0.022(5) 0.014(7) 0.030(3) 0.002(5) -0.011(3) 0.001(5)
C13 0.031(4) 0.034(4) 0.020(6) 0.001(3) -0.014(4) 0.010(4)
O3 0.014(5) 0.021(2) 0.023(4) 0.000(2) -0.006(4) 0.007(4)
O4 0.015(8) 0.036(5) 0.022(3) 0.003(3) -0.012(6) 0.010(7)
C14 0.049(5) 0.038(4) 0.036(4) -0.005(3) 0.003(4) 0.007(4)
C15 0.059(5) 0.036(5) 0.047(7) -0.004(4) 0.008(5) 0.000(4)
C16 0.061(5) 0.036(5) 0.044(5) 0.001(4) -0.008(4) 0.006(4)
C17 0.042(8) 0.020(4) 0.028(4) -0.002(3) -0.001(5) 0.005(5)
C18 0.060(7) 0.023(4) 0.041(5) 0.005(4) -0.011(5) 0.005(6)
C19 0.050(8) 0.044(5) 0.047(5) 0.011(4) -0.017(6) 0.004(6)
C20 0.044(7) 0.032(4) 0.023(4) 0.001(3) -0.005(5) 0.001(6)
O7 0.050(7) 0.029(3) 0.029(4) 0.001(3) -0.013(5) 0.006(5)
O8 0.038(6) 0.027(3) 0.031(4) -0.003(3) -0.006(4) 0.003(5)
S2 0.021(4) 0.0254(10) 0.0321(10) -0.0007(8) -0.015(2) 0.005(3)
O9 0.034(7) 0.023(3) 0.056(7) 0.002(4) 0.020(6) 0.015(7)
O10 0.032(9) 0.029(3) 0.030(4) -0.003(3) -0.016(6) 0.002(6)
S3 0.039(4) 0.046(4) 0.033(2) 0.003(2) -0.006(2) 0.008(3)
O5 0.050(4) 0.058(9) 0.051(5) 0.015(6) 0.007(3) 0.025(6)
O6 0.047(7) 0.060(8) 0.060(4) 0.012(7) 0.018(5) 0.010(6)
C21 0.019(7) 0.017(4) 0.029(3) 0.001(3) -0.005(4) 0.001(5)
C22 0.035(8) 0.025(4) 0.048(4) 0.008(3) -0.002(5) -0.006(5)
C23 0.041(8) 0.031(4) 0.034(4) 0.004(3) 0.004(5) 0.001(6)
C24 0.024(7) 0.017(4) 0.027(4) 0.002(3) -0.008(5) 0.006(6)
C25 0.017(7) 0.025(4) 0.029(4) -0.004(3) -0.005(5) 0.000(5)
C26 0.025(7) 0.027(4) 0.020(3) -0.004(3) -0.003(4) 0.000(5)
C27 0.035(8) 0.027(4) 0.029(5) 0.000(4) -0.001(6) 0.008(7)
O11 0.045(6) 0.046(4) 0.024(3) 0.009(3) -0.002(5) 0.000(6)
O12 0.040(6) 0.029(3) 0.033(4) 0.000(3) -0.018(5) -0.007(6)
O1B 0.045(6) 0.030(3) 0.021(3) -0.005(2) -0.009(5) 0.013(5)
O2B 0.051(6) 0.048(4) 0.026(4) 0.001(3) -0.016(5) 0.018(5)
C1B 0.038(7) 0.030(4) 0.021(4) 0.000(3) -0.010(5) 0.000(5)
C2B 0.027(7) 0.022(4) 0.022(4) -0.002(3) -0.010(4) 0.004(5)
C3B 0.038(5) 0.028(7) 0.015(4) -0.008(5) -0.007(4) 0.012(4)
C4B 0.036(4) 0.027(6) 0.017(4) -0.002(3) -0.001(3) 0.017(4)
C5B 0.035(5) 0.024(3) 0.016(3) 0.000(3) -0.004(3) 0.014(3)
C6B 0.019(5) 0.025(3) 0.030(3) 0.003(3) -0.005(3) 0.007(4)
C7B 0.024(7) 0.026(4) 0.030(4) -0.002(3) -0.005(5) 0.006(5)
S1B 0.032(3) 0.022(2) 0.0204(16) -0.0041(15) -0.0106(17) 0.011(2)
C8B 0.028(4) 0.021(4) 0.016(4) -0.003(3) -0.014(3) 0.008(3)
C9B 0.027(4) 0.024(5) 0.020(4) 0.000(4) -0.017(3) 0.002(4)
C10B 0.023(6) 0.024(3) 0.018(6) -0.001(3) -0.010(4) -0.005(3)
C11B 0.017(7) 0.031(5) 0.026(4) 0.002(4) -0.012(4) 0.004(5)
C12B 0.022(5) 0.014(7) 0.030(3) 0.002(5) -0.011(3) 0.001(5)
C13B 0.031(4) 0.034(4) 0.020(6) 0.001(3) -0.014(4) 0.010(4)
O3B 0.014(5) 0.021(2) 0.023(4) 0.000(2) -0.006(4) 0.007(4)
O4B 0.015(8) 0.036(5) 0.022(3) 0.003(3) -0.012(6) 0.010(7)
C14B 0.049(5) 0.038(4) 0.036(4) -0.005(3) 0.003(4) 0.007(4)
C15B 0.059(5) 0.036(5) 0.047(7) -0.004(4) 0.008(5) 0.000(4)
C16B 0.061(5) 0.036(5) 0.044(5) 0.001(4) -0.008(4) 0.006(4)
C17B 0.042(8) 0.020(4) 0.028(4) -0.002(3) -0.001(5) 0.005(5)
C18B 0.060(7) 0.023(4) 0.041(5) 0.005(4) -0.011(5) 0.005(6)
C19B 0.050(8) 0.044(5) 0.047(5) 0.011(4) -0.017(6) 0.004(6)
C20B 0.044(7) 0.032(4) 0.023(4) 0.001(3) -0.005(5) 0.001(6)
O7B 0.050(7) 0.029(3) 0.029(4) 0.001(3) -0.013(5) 0.006(5)
O8B 0.038(6) 0.027(3) 0.031(4) -0.003(3) -0.006(4) 0.003(5)
S2B 0.021(4) 0.0254(10) 0.0321(10) -0.0007(8) -0.015(2) 0.005(3)
O9B 0.034(7) 0.023(3) 0.056(7) 0.002(4) 0.020(6) 0.015(7)
O10B 0.032(9) 0.029(3) 0.030(4) -0.003(3) -0.016(6) 0.002(6)
S3B 0.039(4) 0.046(4) 0.033(2) 0.003(2) -0.006(2) 0.008(3)
O5B 0.050(4) 0.058(9) 0.051(5) 0.015(6) 0.007(3) 0.025(6)
O6B 0.047(7) 0.060(8) 0.060(4) 0.012(7) 0.018(5) 0.010(6)
C21B 0.019(7) 0.017(4) 0.029(3) 0.001(3) -0.005(4) 0.001(5)
C22B 0.035(8) 0.025(4) 0.048(4) 0.008(3) -0.002(5) -0.006(5)
C23B 0.041(8) 0.031(4) 0.034(4) 0.004(3) 0.004(5) 0.001(6)
C24B 0.024(7) 0.017(4) 0.027(4) 0.002(3) -0.008(5) 0.006(6)
C25B 0.017(7) 0.025(4) 0.029(4) -0.004(3) -0.005(5) 0.000(5)
C26B 0.025(7) 0.027(4) 0.020(3) -0.004(3) -0.003(4) 0.000(5)
C27B 0.035(8) 0.027(4) 0.029(5) 0.000(4) -0.001(6) 0.008(7)
O11B 0.045(6) 0.046(4) 0.024(3) 0.009(3) -0.002(5) 0.000(6)
O12B 0.040(6) 0.029(3) 0.033(4) 0.000(3) -0.018(5) -0.007(6)
Co1 0.0620(19) 0.0312(13) 0.0216(11) -0.0081(8) -0.0193(13) 0.0088(15)
O13 0.045(7) 0.032(3) 0.021(3) -0.004(2) -0.013(5) -0.003(6)
O14 0.072(10) 0.049(4) 0.051(4) 0.008(3) 0.002(8) 0.027(9)
Co1B 0.0448(16) 0.0231(11) 0.0267(12) 0.0011(8) -0.0155(12) 0.0048(13)
O13B 0.045(7) 0.032(3) 0.021(3) -0.004(2) -0.013(5) -0.003(6)
O14B 0.072(10) 0.049(4) 0.051(4) 0.008(3) 0.002(8) 0.027(9)
C28 0.081(10) 0.067(10) 0.086(10) 0.009(8) 0.011(8) 0.000(8)
C29 0.077(10) 0.072(10) 0.092(11) -0.003(7) 0.010(9) 0.007(8)
C30 0.059(7) 0.040(5) 0.058(5) 0.004(4) -0.003(5) 0.003(5)
C31 0.107(11) 0.082(10) 0.094(10) 0.013(8) 0.035(8) 0.008(8)
C32 0.085(9) 0.047(8) 0.076(9) 0.005(7) 0.022(8) 0.009(7)
N1 0.047(6) 0.027(4) 0.046(4) -0.003(3) -0.008(5) 0.026(5)
C28B 0.056(8) 0.058(8) 0.065(8) 0.020(7) -0.002(7) -0.001(7)
C29B 0.085(10) 0.053(9) 0.075(9) 0.018(7) 0.022(8) 0.021(8)
C30B 0.059(7) 0.040(5) 0.058(5) 0.004(4) -0.003(5) 0.003(5)
C31B 0.125(13) 0.123(13) 0.156(14) 0.015(9) 0.034(9) 0.023(9)
C32B 0.107(12) 0.085(11) 0.138(13) 0.017(9) 0.006(9) 0.010(9)
N1B 0.047(6) 0.027(4) 0.046(4) -0.003(3) -0.008(5) 0.026(5)
O15 0.059(7) 0.056(4) 0.032(4) 0.012(3) -0.019(5) 0.007(5)
C33 0.048(9) 0.038(5) 0.040(5) 0.002(4) 0.005(6) -0.011(7)
N2 0.068(9) 0.084(9) 0.049(5) 0.032(5) -0.012(5) -0.006(6)
C34 0.082(10) 0.061(6) 0.047(6) 0.012(5) -0.008(7) 0.001(8)
C35 0.095(10) 0.107(10) 0.077(8) 0.034(7) -0.006(7) -0.015(7)
C36 0.078(7) 0.081(11) 0.063(6) 0.039(6) -0.017(5) -0.006(7)
O15B 0.059(7) 0.056(4) 0.032(4) 0.012(3) -0.019(5) 0.007(5)
C33B 0.048(9) 0.038(5) 0.040(5) 0.002(4) 0.005(6) -0.011(7)
N2B 0.068(9) 0.084(9) 0.049(5) 0.032(5) -0.012(5) -0.006(6)
C34B 0.082(10) 0.061(6) 0.047(6) 0.012(5) -0.008(7) 0.001(8)
C35B 0.095(10) 0.107(10) 0.077(8) 0.034(7) -0.006(7) -0.015(7)
C36B 0.078(7) 0.081(11) 0.063(6) 0.039(6) -0.017(5) -0.006(7)
Co2 0.0429(19) 0.0198(8) 0.0179(10) -0.0059(7) -0.0122(14) 0.0031(16)

loop_
_atom_type_symbol
_atom_type_description
_atom_type_scat_dispersion_real
_atom_type_scat_dispersion_imag
_atom_type_scat_source
C C 0.0033 0.0016 'International Tables Vol C Tables 4.2.6.8 and 6.1.1.4'
H H 0.0000 0.0000 'International Tables Vol C Tables 4.2.6.8 and 6.1.1.4'
N N 0.0061 0.0033 'International Tables Vol C Tables 4.2.6.8 and 6.1.1.4'
O O 0.0106 0.0060 'International Tables Vol C Tables 4.2.6.8 and 6.1.1.4'
S S 0.1246 0.1234 'International Tables Vol C Tables 4.2.6.8 and 6.1.1.4'
Co Co 0.3494 0.9721 'International Tables Vol C Tables 4.2.6.8 and 6.1.1.4'

loop_
_geom_angle_atom_site_label_1
_geom_angle_atom_site_label_2
_geom_angle_atom_site_label_3
_geom_angle
C1 O1 Co2 129.4(10)
O2 C1 O1 125.1(12)
O2 C1 C2 117.2(11)
O1 C1 C2 117.8(11)
C3 C2 C7 120.0
C3 C2 C1 123.0(9)
C7 C2 C1 116.9(9)
C2 C3 C4 120.0
C2 C3 H3 120.0
C4 C3 H3 120.0
C5 C4 C3 120.0
C5 C4 H4 120.0
C3 C4 H4 120.0
C6 C5 C4 120.0
C6 C5 S1 122.5(10)
C4 C5 S1 116.8(10)
C5 C6 C7 120.0
C5 C6 H6 120.0
C7 C6 H6 120.0
C6 C7 C2 120.0
C6 C7 H7 120.0
C2 C7 H7 120.0
O4 S1 O3 118(2)
O4 S1 C5 106.1(16)
O3 S1 C5 106.2(13)
O4 S1 C8 116(2)
O3 S1 C8 108.6(18)
C5 S1 C8 100.2(17)
C9 C8 C13 120.0
C9 C8 S1 111.3(15)
C13 C8 S1 128.1(15)
C10 C9 C8 120.0
C10 C9 H9 120.0
C8 C9 H9 120.0
C9 C10 C11 120.0
C9 C10 S2 124.1(13)
C11 C10 S2 115.3(13)
C12 C11 C10 120.0
C12 C11 H11 120.0
C10 C11 H11 120.0
C11 C12 C13 120.0
C11 C12 S3 125.4(13)
C13 C12 S3 114.4(13)
C12 C13 C8 120.0
C12 C13 H13 120.0
C8 C13 H13 120.0
C15 C14 C19 120.0
C15 C14 S3 114.9(10)
C19 C14 S3 125.0(10)
C14 C15 C16 120.0
C14 C15 H15 120.0
C16 C15 H15 120.0
C17 C16 C15 120.0
C17 C16 H16 120.0
C15 C16 H16 120.0
C16 C17 C18 120.0
C16 C17 C20 124.2(9)
C18 C17 C20 115.7(9)
C19 C18 C17 120.0
C19 C18 H18 120.0
C17 C18 H18 120.0
C18 C19 C14 120.0
C18 C19 H19 120.0
C14 C19 H19 120.0
O8 C20 O7 127.5(12)
O8 C20 C17 116.6(11)
O7 C20 C17 115.9(11)
C20 O7 Co1 123.8(10)
C20 O8 Co2 134.9(9)
O9 S2 O10 123.8(19)
O9 S2 C21 103.9(15)
O10 S2 C21 107.3(13)
O9 S2 C10 107.9(19)
O10 S2 C10 108.7(14)
C21 S2 C10 103.4(14)
O6 S3 O5 116.8(17)
O6 S3 C12 103.4(15)
O5 S3 C12 107.9(17)
O6 S3 C14 113.8(14)
O5 S3 C14 108.8(15)
C12 S3 C14 105.0(13)
C22 C21 C26 120.0
C22 C21 S2 119.3(8)
C26 C21 S2 120.3(9)
C21 C22 C23 120.0
C21 C22 H22 120.0
C23 C22 H22 120.0
C24 C23 C22 120.0
C24 C23 H23 120.0
C22 C23 H23 120.0
C25 C24 C23 120.0
C25 C24 C27 118.4(10)
C23 C24 C27 121.6(10)
C24 C25 C26 120.0
C24 C25 H25 120.0
C26 C25 H25 120.0
C25 C26 C21 120.0
C25 C26 H26 120.0
C21 C26 H26 120.0
O12 C27 O11 130.0(17)
O12 C27 C24 116.1(16)
O11 C27 C24 113.8(14)
O2B C1B O1B 127.0(12)
O2B C1B C2B 118.2(11)
O1B C1B C2B 114.8(11)
C3B C2B C7B 120.0
C3B C2B C1B 119.6(9)
C7B C2B C1B 119.6(9)
C2B C3B C4B 120.0
C2B C3B H3B 120.0
C4B C3B H3B 120.0
C5B C4B C3B 120.0
C5B C4B H4B 120.0
C3B C4B H4B 120.0
C6B C5B C4B 120.0
C6B C5B S1B 114.9(10)
C4B C5B S1B 124.4(10)
C7B C6B C5B 120.0
C7B C6B H6B 120.0
C5B C6B H6B 120.0
C6B C7B C2B 120.0
C6B C7B H7B 120.0
C2B C7B H7B 120.0
O4B S1B O3B 119.6(19)
O4B S1B C5B 114.8(16)
O3B S1B C5B 109.2(13)
O4B S1B C8B 102(2)
O3B S1B C8B 108.4(18)
C5B S1B C8B 100.8(18)
C9B C8B C13B 120.0
C9B C8B S1B 133.0(15)
C13B C8B S1B 106.9(15)
C10B C9B C8B 120.0
C10B C9B H9B 120.0
C8B C9B H9B 120.0
C11B C10B C9B 120.0
C11B C10B S2B 123.7(13)
C9B C10B S2B 116.3(13)
C10B C11B C12B 120.0
C10B C11B H11B 120.0
C12B C11B H11B 120.0
C11B C12B C13B 120.0
C11B C12B S3B 115.0(13)
C13B C12B S3B 124.9(13)
C12B C13B C8B 120.0
C12B C13B H13B 120.0
C8B C13B H13B 120.0
C15B C14B C19B 120.0
C15B C14B S3B 126.6(10)
C19B C14B S3B 113.4(10)
C14B C15B C16B 120.0
C14B C15B H15B 120.0
C16B C15B H15B 120.0
C17B C16B C15B 120.0
C17B C16B H16B 120.0
C15B C16B H16B 120.0
C18B C17B C16B 120.0
C18B C17B C20B 120.4(9)
C16B C17B C20B 119.6(9)
C17B C18B C19B 120.0
C17B C18B H18B 120.0
C19B C18B H18B 120.0
C18B C19B C14B 120.0
C18B C19B H19B 120.0
C14B C19B H19B 120.0
O8B C20B O7B 128.3(12)
O8B C20B C17B 114.6(11)
O7B C20B C17B 117.0(11)
O9B S2B O10B 120.4(19)
O9B S2B C21B 112.1(15)
O10B S2B C21B 106.5(13)
O9B S2B C10B 103.5(19)
O10B S2B C10B 103.3(15)
C21B S2B C10B 110.5(14)
O6B S3B O5B 122.0(17)
O6B S3B C12B 112.7(16)
O5B S3B C12B 106.7(17)
O6B S3B C14B 100.5(14)
O5B S3B C14B 110.7(15)
C12B S3B C14B 102.4(13)
C22B C21B C26B 120.0
C22B C21B S2B 118.7(8)
C26B C21B S2B 121.2(9)
C21B C22B C23B 120.0
C21B C22B H22B 120.0
C23B C22B H22B 120.0
C24B C23B C22B 120.0
C24B C23B H23B 120.0
C22B C23B H23B 120.0
C23B C24B C25B 120.0
C23B C24B C27B 120.3(10)
C25B C24B C27B 119.7(10)
C26B C25B C24B 120.0
C26B C25B H25B 120.0
C24B C25B H25B 120.0
C25B C26B C21B 120.0
C25B C26B H26B 120.0
C21B C26B H26B 120.0
O11B C27B O12B 125.5(16)
O11B C27B C24B 118.3(16)
O12B C27B C24B 116.2(16)
C27B O12B Co1B 130.8(12)
O14 Co1 O7 90.9(5)
O14 Co1 N1 172.5(6)
O7 Co1 N1 92.4(4)
O14 Co1 O15 85.8(6)
O7 Co1 O15 90.0(5)
N1 Co1 O15 87.5(5)
O14 Co1 O13 97.2(5)
O7 Co1 O13 87.8(4)
N1 Co1 O13 89.6(5)
O15 Co1 O13 176.3(4)
Co2 O13 Co1 117.9(5)
Co2 O13 H13C 99.2
Co1 O13 H13C 134.5
Co2 O13 H13D 72.8
Co1 O13 H13D 111.9
H13C O13 H13D 103.2
Co1 O14 H14A 117.5
Co1 O14 H14B 101.3
H14A O14 H14B 108.4
O14B Co1B O12B 88.9(5)
O14B Co1B N1B 171.8(6)
O12B Co1B N1B 91.8(5)
O14B Co1B O15B 86.1(6)
O12B Co1B O15B 97.6(5)
N1B Co1B O15B 85.6(5)
O14B Co1B O13B 97.8(6)
O12B Co1B O13B 86.7(5)
N1B Co1B O13B 90.5(5)
O15B Co1B O13B 174.2(5)
Co1B O13B H13E 94.9
Co1B O13B H13F 95.3
H13E O13B H13F 108.4
Co1B O14B H14C 104.8
Co1B O14B H14D 128.9
H14C O14B H14D 107.8
C29 C28 N1 120.0
C29 C28 H28 120.0
N1 C28 H28 120.0
C28 C29 C30 120.0
C28 C29 H29 120.0
C30 C29 H29 120.0
C29 C30 C31 120.0
C29 C30 C30B 123.8(12)
C31 C30 C30B 116.2(12)
C30 C31 C32 120.0
C30 C31 H31 120.0
C32 C31 H31 120.0
C31 C32 N1 120.0
C31 C32 H32 120.0
N1 C32 H32 120.0
C32 N1 C28 120.0
C32 N1 Co1 124.5(6)
C28 N1 Co1 114.6(7)
N1B C28B C29B 118.3(14)
N1B C28B H28B 120.9
C29B C28B H28B 120.9
C30B C29B C28B 124.7(16)
C30B C29B H29B 117.7
C28B C29B H29B 117.7
C29B C30B C31B 116.3(15)
C29B C30B C30 128.0(15)
C31B C30B C30 115.6(16)
C32B C31B C30B 117.2(18)
C32B C31B H31B 121.4
C30B C31B H31B 121.4
N1B C32B C31B 126.6(18)
N1B C32B H32B 116.7
C31B C32B H32B 116.7
C32B N1B C28B 116.6(13)
C32B N1B Co1B 126.5(11)
C28B N1B Co1B 115.9(10)
C33 O15 Co1 136.0(12)
O15 C33 N2 126.7(14)
O15 C33 C34 114.7(14)
N2 C33 C34 116.7(14)
C33 N2 C36 125.9(16)
C33 N2 C35 117.2(14)
C36 N2 C35 116.9(16)
C33B O15B Co1B 138.8(11)
O15B C33B N2B 125.7(14)
O15B C33B C34B 118.4(16)
N2B C33B C34B 115.6(14)
C33B N2B C36B 124.4(15)
C33B N2B C35B 118.6(14)
C36B N2B C35B 116.9(15)
O1 Co2 O8 88.3(5)
O1 Co2 O13 89.2(4)
O8 Co2 O13 86.2(4)
O1 Co2 H13D 66.8
O8 Co2 H13D 79.1
O13 Co2 H13D 23.5

loop_
_geom_bond_atom_site_label_1
_geom_bond_atom_site_label_2
_geom_bond_distance
O1 C1 1.258(13)
O1 Co2 2.053(11)
O2 C1 1.239(13)
C1 C2 1.528(11)
C2 C3 1.3900
C2 C7 1.3900
C3 C4 1.3900
C3 H3 0.9500
C4 C5 1.3900
C4 H4 0.9500
C5 C6 1.3900
C5 S1 1.752(10)
C6 C7 1.3900
C6 H6 0.9500
C7 H7 0.9500
S1 O4 1.427(11)
S1 O3 1.441(11)
S1 C8 1.796(12)
C8 C9 1.3900
C8 C13 1.3900
C9 C10 1.3900
C9 H9 0.9500
C10 C11 1.3900
C10 S2 1.785(11)
C11 C12 1.3900
C11 H11 0.9500
C12 C13 1.3900
C12 S3 1.759(10)
C13 H13 0.9500
C14 C15 1.3900
C14 C19 1.3900
C14 S3 1.772(10)
C15 C16 1.3900
C15 H15 0.9500
C16 C17 1.3900
C16 H16 0.9500
C17 C18 1.3900
C17 C20 1.532(11)
C18 C19 1.3900
C18 H18 0.9500
C19 H19 0.9500
C20 O8 1.252(13)
C20 O7 1.254(13)
O7 Co1 2.096(12)
O8 Co2 2.074(11)
S2 O9 1.418(11)
S2 O10 1.423(11)
S2 C21 1.740(9)
S3 O6 1.421(12)
S3 O5 1.433(12)
C21 C22 1.3900
C21 C26 1.3900
C22 C23 1.3900
C22 H22 0.9500
C23 C24 1.3900
C23 H23 0.9500
C24 C25 1.3900
C24 C27 1.550(19)
C25 C26 1.3900
C25 H25 0.9500
C26 H26 0.9500
C27 O12 1.24(2)
C27 O11 1.26(2)
O1B C1B 1.262(13)
O2B C1B 1.247(13)
C1B C2B 1.528(11)
C2B C3B 1.3900
C2B C7B 1.3900
C3B C4B 1.3900
C3B H3B 0.9500
C4B C5B 1.3900
C4B H4B 0.9500
C5B C6B 1.3900
C5B S1B 1.757(10)
C6B C7B 1.3900
C6B H6B 0.9500
C7B H7B 0.9500
S1B O4B 1.419(11)
S1B O3B 1.424(11)
S1B C8B 1.772(11)
C8B C9B 1.3900
C8B C13B 1.3900
C9B C10B 1.3900
C9B H9B 0.9500
C10B C11B 1.3900
C10B S2B 1.773(10)
C11B C12B 1.3900
C11B H11B 0.9500
C12B C13B 1.3900
C12B S3B 1.737(11)
C13B H13B 0.9500
C14B C15B 1.3900
C14B C19B 1.3900
C14B S3B 1.741(10)
C15B C16B 1.3900
C15B H15B 0.9500
C16B C17B 1.3900
C16B H16B 0.9500
C17B C18B 1.3900
C17B C20B 1.513(11)
C18B C19B 1.3900
C18B H18B 0.9500
C19B H19B 0.9500
C20B O8B 1.246(13)
C20B O7B 1.252(13)
S2B O9B 1.417(11)
S2B O10B 1.427(11)
S2B C21B 1.752(9)
S3B O6B 1.408(12)
S3B O5B 1.435(11)
C21B C22B 1.3900
C21B C26B 1.3900
C22B C23B 1.3900
C22B H22B 0.9500
C23B C24B 1.3900
C23B H23B 0.9500
C24B C25B 1.3900
C24B C27B 1.505(19)
C25B C26B 1.3900
C25B H25B 0.9500
C26B H26B 0.9500
C27B O11B 1.24(2)
C27B O12B 1.28(2)
O12B Co1B 2.101(11)
Co1 O14 2.078(11)
Co1 N1 2.119(9)
Co1 O15 2.155(11)
Co1 O13 2.208(10)
O13 Co2 2.140(11)
O13 H13C 0.8556
O13 H13D 0.8589
O14 H14A 0.8408
O14 H14B 0.8434
Co1B O14B 2.061(13)
Co1B N1B 2.130(11)
Co1B O15B 2.153(11)
Co1B O13B 2.170(8)
O13B H13E 0.8405
O13B H13F 0.8372
O14B H14C 0.8378
O14B H14D 0.8407
C28 C29 1.3900
C28 N1 1.3900
C28 H28 0.9500
C29 C30 1.3900
C29 H29 0.9500
C30 C31 1.3900
C30 C30B 1.538(18)
C31 C32 1.3900
C31 H31 0.9500
C32 N1 1.3900
C32 H32 0.9500
C28B N1B 1.368(14)
C28B C29B 1.391(15)
C28B H28B 0.9500
C29B C30B 1.379(16)
C29B H29B 0.9500
C30B C31B 1.401(17)
C31B C32B 1.369(17)
C31B H31B 0.9500
C32B N1B 1.364(16)
C32B H32B 0.9500
O15 C33 1.250(14)
C33 N2 1.312(16)
C33 C34 1.543(16)
N2 C36 1.457(15)
N2 C35 1.505(17)
C34 H34A 0.9800
C34 H34B 0.9800
C34 H34C 0.9800
C35 H35A 0.9800
C35 H35B 0.9800
C35 H35C 0.9800
C36 H36A 0.9800
C36 H36B 0.9800
C36 H36C 0.9800
O15B C33B 1.235(14)
C33B N2B 1.317(16)
C33B C34B 1.527(16)
N2B C36B 1.454(15)
N2B C35B 1.497(17)
C34B H34D 0.9800
C34B H34E 0.9800
C34B H34F 0.9800
C35B H35D 0.9800
C35B H35E 0.9800
C35B H35F 0.9800
C36B H36D 0.9800
C36B H36E 0.9800
C36B H36F 0.9800
Co2 H13D 2.0578

loop_
_geom_hbond_atom_site_label_D
_geom_hbond_atom_site_label_H
_geom_hbond_atom_site_label_A
_geom_hbond_distance_DH
_geom_hbond_distance_HA
_geom_hbond_distance_DA
_geom_hbond_angle_DHA
_geom_hbond_site_symmetry_A
O14 H14A O1 0.84 2.34 2.60(2) 99.0 2_687
O14B H14C O1B 0.84 2.12 2.90(2) 155.4 2_756
O13 H13C O11 0.86 2.04 2.568(16) 119.3 1_666
O13 H13D O2 0.86 1.85 2.654(13) 154.9 .
O13B H13F O11B 0.84 1.76 2.568(16) 162.4 .
O13B H13E O2B 0.84 1.84 2.619(15) 152.5 1_666

loop_
_geom_torsion_atom_site_label_1
_geom_torsion_atom_site_label_2
_geom_torsion_atom_site_label_3
_geom_torsion_atom_site_label_4
_geom_torsion
Co2 O1 C1 O2 -30.1(19)
Co2 O1 C1 C2 150.0(10)
O2 C1 C2 C3 1.3(16)
O1 C1 C2 C3 -178.8(11)
O2 C1 C2 C7 177.2(11)
O1 C1 C2 C7 -2.8(16)
C7 C2 C3 C4 0.0
C1 C2 C3 C4 175.8(12)
C2 C3 C4 C5 0.0
C3 C4 C5 C6 0.0
C3 C4 C5 S1 -170.9(11)
C4 C5 C6 C7 0.0
S1 C5 C6 C7 170.4(12)
C5 C6 C7 C2 0.0
C3 C2 C7 C6 0.0
C1 C2 C7 C6 -176.1(11)
C6 C5 S1 O4 136(2)
C4 C5 S1 O4 -53(2)
C6 C5 S1 O3 10.0(17)
C4 C5 S1 O3 -179.4(11)
C6 C5 S1 C8 -102.9(16)
C4 C5 S1 C8 67.7(14)
O4 S1 C8 C9 -4(3)
O3 S1 C8 C9 131.3(18)
C5 S1 C8 C9 -117.6(17)
O4 S1 C8 C13 167(2)
O3 S1 C8 C13 -57(3)
C5 S1 C8 C13 54(3)
C13 C8 C9 C10 0.0
S1 C8 C9 C10 172(3)
C8 C9 C10 C11 0.0
C8 C9 C10 S2 -171(3)
C9 C10 C11 C12 0.0
S2 C10 C11 C12 172(2)
C10 C11 C12 C13 0.0
C10 C11 C12 S3 -175(3)
C11 C12 C13 C8 0.0
S3 C12 C13 C8 175(2)
C9 C8 C13 C12 0.0
S1 C8 C13 C12 -171(4)
C19 C14 C15 C16 0.0
S3 C14 C15 C16 176.3(10)
C14 C15 C16 C17 0.0
C15 C16 C17 C18 0.0
C15 C16 C17 C20 176.7(11)
C16 C17 C18 C19 0.0
C20 C17 C18 C19 -177.0(10)
C17 C18 C19 C14 0.0
C15 C14 C19 C18 0.0
S3 C14 C19 C18 -175.9(11)
C16 C17 C20 O8 -172.3(10)
C18 C17 C20 O8 4.6(14)
C16 C17 C20 O7 5.2(15)
C18 C17 C20 O7 -178.0(10)
O8 C20 O7 Co1 -5.4(19)
C17 C20 O7 Co1 177.4(8)
O7 C20 O8 Co2 57.9(19)
C17 C20 O8 Co2 -124.9(12)
C9 C10 S2 O9 23(3)
C11 C10 S2 O9 -148(2)
C9 C10 S2 O10 159.5(19)
C11 C10 S2 O10 -12(2)
C9 C10 S2 C21 -86.7(19)
C11 C10 S2 C21 102.2(19)
C11 C12 S3 O6 -4(3)
C13 C12 S3 O6 -179.4(18)
C11 C12 S3 O5 -129(2)
C13 C12 S3 O5 56(2)
C11 C12 S3 C14 115(2)
C13 C12 S3 C14 -59.8(18)
C15 C14 S3 O6 30.4(15)
C19 C14 S3 O6 -153.4(14)
C15 C14 S3 O5 162.7(16)
C19 C14 S3 O5 -21(2)
C15 C14 S3 C12 -82.0(11)
C19 C14 S3 C12 94.2(13)
O9 S2 C21 C22 -25(2)
O10 S2 C21 C22 -157.7(12)
C10 S2 C21 C22 87.6(12)
O9 S2 C21 C26 148.2(19)
O10 S2 C21 C26 15.6(15)
C10 S2 C21 C26 -99.2(12)
C26 C21 C22 C23 0.0
S2 C21 C22 C23 173.2(13)
C21 C22 C23 C24 0.0
C22 C23 C24 C25 0.0
C22 C23 C24 C27 -179.7(14)
C23 C24 C25 C26 0.0
C27 C24 C25 C26 179.7(14)
C24 C25 C26 C21 0.0
C22 C21 C26 C25 0.0
S2 C21 C26 C25 -173.2(13)
C25 C24 C27 O12 -16.6(19)
C23 C24 C27 O12 163.1(12)
C25 C24 C27 O11 166.7(12)
C23 C24 C27 O11 -13.6(19)
O2B C1B C2B C3B 10.7(15)
O1B C1B C2B C3B -169.5(10)
O2B C1B C2B C7B -158.8(11)
O1B C1B C2B C7B 21.1(15)
C7B C2B C3B C4B 0.0
C1B C2B C3B C4B -169.4(12)
C2B C3B C4B C5B 0.0
C3B C4B C5B C6B 0.0
C3B C4B C5B S1B 170.0(12)
C4B C5B C6B C7B 0.0
S1B C5B C6B C7B -170.9(11)
C5B C6B C7B C2B 0.0
C3B C2B C7B C6B 0.0
C1B C2B C7B C6B 169.4(12)
C6B C5B S1B O4B -148(2)
C4B C5B S1B O4B 41(3)
C6B C5B S1B O3B -10.9(16)
C4B C5B S1B O3B 178.6(12)
C6B C5B S1B C8B 103.1(15)
C4B C5B S1B C8B -67.4(14)
O4B S1B C8B C9B -6(3)
O3B S1B C8B C9B -133(3)
C5B S1B C8B C9B 113(3)
O4B S1B C8B C13B 178(2)
O3B S1B C8B C13B 51(2)
C5B S1B C8B C13B -63.6(19)
C13B C8B C9B C10B 0.0
S1B C8B C9B C10B -176(4)
C8B C9B C10B C11B 0.0
C8B C9B C10B S2B -179(2)
C9B C10B C11B C12B 0.0
S2B C10B C11B C12B 179(3)
C10B C11B C12B C13B 0.0
C10B C11B C12B S3B 175(2)
C11B C12B C13B C8B 0.0
S3B C12B C13B C8B -175(3)
C9B C8B C13B C12B 0.0
S1B C8B C13B C12B 177(3)
C19B C14B C15B C16B 0.0
S3B C14B C15B C16B -179.7(12)
C14B C15B C16B C17B 0.0
C15B C16B C17B C18B 0.0
C15B C16B C17B C20B -179.7(11)
C16B C17B C18B C19B 0.0
C20B C17B C18B C19B 179.7(11)
C17B C18B C19B C14B 0.0
C15B C14B C19B C18B 0.0
S3B C14B C19B C18B 179.7(10)
C18B C17B C20B O8B 20.5(15)
C16B C17B C20B O8B -159.9(10)
C18B C17B C20B O7B -161.1(11)
C16B C17B C20B O7B 18.6(15)
C11B C10B S2B O9B 148(2)
C9B C10B S2B O9B -33(2)
C11B C10B S2B O10B 22(3)
C9B C10B S2B O10B -158.9(17)
C11B C10B S2B C21B -92(2)
C9B C10B S2B C21B 87.5(17)
C11B C12B S3B O6B 0(2)
C13B C12B S3B O6B 175(2)
C11B C12B S3B O5B 136(2)
C13B C12B S3B O5B -48(2)
C11B C12B S3B C14B -107.3(18)
C13B C12B S3B C14B 68(2)
C15B C14B S3B O6B -61.4(14)
C19B C14B S3B O6B 119.0(13)
C15B C14B S3B O5B 168.4(16)
C19B C14B S3B O5B -11.3(19)
C15B C14B S3B C12B 54.9(12)
C19B C14B S3B C12B -124.8(11)
O9B S2B C21B C22B 31(2)
O10B S2B C21B C22B 164.2(12)
C10B S2B C21B C22B -84.3(12)
O9B S2B C21B C26B -145(2)
O10B S2B C21B C26B -11.5(15)
C10B S2B C21B C26B 100.0(12)
C26B C21B C22B C23B 0.0
S2B C21B C22B C23B -175.7(13)
C21B C22B C23B C24B 0.0
C22B C23B C24B C25B 0.0
C22B C23B C24B C27B -178.9(14)
C23B C24B C25B C26B 0.0
C27B C24B C25B C26B 178.9(14)
C24B C25B C26B C21B 0.0
C22B C21B C26B C25B 0.0
S2B C21B C26B C25B 175.6(13)
C23B C24B C27B O11B 10(2)
C25B C24B C27B O11B -168.7(13)
C23B C24B C27B O12B -167.6(12)
C25B C24B C27B O12B 13(2)
O11B C27B O12B Co1B 4(3)
C24B C27B O12B Co1B -178.0(9)
C20 O7 Co1 O14 53.9(12)
C20 O7 Co1 N1 -132.8(11)
C20 O7 Co1 O15 139.8(11)
C20 O7 Co1 O13 -43.2(11)
O14 Co1 O13 Co2 -31.6(7)
O7 Co1 O13 Co2 59.1(6)
N1 Co1 O13 Co2 151.6(6)
O15 Co1 O13 Co2 114(6)
C27B O12B Co1B O14B 108.5(16)
C27B O12B Co1B N1B -79.7(15)
C27B O12B Co1B O15B -165.6(15)
C27B O12B Co1B O13B 10.6(15)
N1 C28 C29 C30 0.0
C28 C29 C30 C31 0.0
C28 C29 C30 C30B -179.7(12)
C29 C30 C31 C32 0.0
C30B C30 C31 C32 179.7(11)
C30 C31 C32 N1 0.0
C31 C32 N1 C28 0.0
C31 C32 N1 Co1 168.3(9)
C29 C28 N1 C32 0.0
C29 C28 N1 Co1 -169.4(8)
O14 Co1 N1 C32 -97(5)
O7 Co1 N1 C32 145.8(8)
O15 Co1 N1 C32 -124.3(8)
O13 Co1 N1 C32 58.0(8)
O14 Co1 N1 C28 71(5)
O7 Co1 N1 C28 -45.4(7)
O15 Co1 N1 C28 44.5(7)
O13 Co1 N1 C28 -133.2(7)
N1B C28B C29B C30B 5(3)
C28B C29B C30B C31B -5(3)
C28B C29B C30B C30 177.7(16)
C29 C30 C30B C29B -179.0(17)
C31 C30 C30B C29B 1(2)
C29 C30 C30B C31B 4(3)
C31 C30 C30B C31B -176(2)
C29B C30B C31B C32B 1(4)
C30 C30B C31B C32B 179(2)
C30B C31B C32B N1B 3(5)
C31B C32B N1B C28B -3(4)
C31B C32B N1B Co1B -172(3)
C29B C28B N1B C32B -1(3)
C29B C28B N1B Co1B 168.9(13)
O14B Co1B N1B C32B 117(4)
O12B Co1B N1B C32B 22.3(19)
O15B Co1B N1B C32B 119.8(19)
O13B Co1B N1B C32B -64.4(19)
O14B Co1B N1B C28B -51(4)
O12B Co1B N1B C28B -146.4(12)
O15B Co1B N1B C28B -48.9(12)
O13B Co1B N1B C28B 126.9(12)
O14 Co1 O15 C33 -54.1(18)
O7 Co1 O15 C33 -145.0(17)
N1 Co1 O15 C33 122.6(17)
O13 Co1 O15 C33 161(6)
Co1 O15 C33 N2 149(2)
Co1 O15 C33 C34 -47(3)
O15 C33 N2 C36 173(3)
C34 C33 N2 C36 10(5)
O15 C33 N2 C35 -4(4)
C34 C33 N2 C35 -168(3)
O14B Co1B O15B C33B 77(2)
O12B Co1B O15B C33B -11(2)
N1B Co1B O15B C33B -103(2)
O13B Co1B O15B C33B -150(4)
Co1B O15B C33B N2B -170(2)
Co1B O15B C33B C34B 17(3)
O15B C33B N2B C36B -180(3)
C34B C33B N2B C36B -7(4)
O15B C33B N2B C35B 5(4)
C34B C33B N2B C35B 178(3)
C1 O1 Co2 O8 -57.7(11)
C1 O1 Co2 O13 28.5(11)
C20 O8 Co2 O1 61.1(13)
C20 O8 Co2 O13 -28.3(13)
Co1 O13 Co2 O1 -123.2(6)
Co1 O13 Co2 O8 -34.9(6)

loop_
_platon_squeeze_void_nr
_platon_squeeze_void_average_x
_platon_squeeze_void_average_y
_platon_squeeze_void_average_z
_platon_squeeze_void_volume
_platon_squeeze_void_count_electrons
1 0.000 0.000 0.000 284.4 81.7
2 0.500 0.000 0.500 20.0 7.6
